data_7227945
loop_
_publ_author_name
'Huang, Ji-Han'
'Hou, Guang-Feng'
'Ma, Dong-Sheng'
'Yu, Ying-Hui'
'Jiang, Wen-Hong'
'Huang, Qi'
'Gao, Jin-Sheng'

_publ_section_title
;
 Two pairs of Zn(ii) coordination polymer enantiomers based on chiral
 aromatic polycarboxylate ligands: synthesis, crystal structures and
 properties
;
_journal_issue 30
_journal_name_full 'RSC Adv.'
_journal_page_first 18650
_journal_paper_doi 10.1039/C7RA00337D
_journal_volume 7
_journal_year 2017
_chemical_absolute_configuration rm
_chemical_formula_moiety 'C14 H14 O7 Zn'
_chemical_formula_sum 'C14 H14 O7 Zn'
_chemical_formula_weight 359.62
_chemical_name_systematic
; 
 ? 
;
_space_group_IT_number 4
_symmetry_cell_setting monoclinic
_symmetry_space_group_name_Hall 'P 2yb'
_symmetry_space_group_name_H-M 'P 1 21 1'
_atom_sites_solution_hydrogens geom
_atom_sites_solution_primary direct
_atom_sites_solution_secondary difmap
_audit_creation_method SHELXL-97
_audit_update_record
;
2017-01-09 deposited with the CCDC.
2017-03-23 downloaded from the CCDC.
;
_cell_angle_alpha 90.00
_cell_angle_beta 96.60(3)
_cell_angle_gamma 90.00
_cell_formula_units_Z 2
_cell_length_a 6.0565(12)
_cell_length_b 7.3687(15)
_cell_length_c 15.825(3)
_cell_measurement_reflns_used 6501
_cell_measurement_temperature 293(2)
_cell_measurement_theta_max 27.69
_cell_measurement_theta_min 3.05
_cell_volume 701.6(2)
_computing_cell_refinement RAPID-AUTO
_computing_data_collection 'RAPID-AUTO (Rigaku Corporation, 1998)'
_computing_data_reduction 'CrystalStructure (Rigaku/MSC and Rigaku Corporation, 2002)'
_computing_molecular_graphics 'SHELXTL (Sheldrick, 2008)'
_computing_publication_material SHELXL-97
_computing_structure_refinement 'SHELXL-97 (Sheldrick, 2008)'
_computing_structure_solution 'SHELXS-97 (Sheldrick, 2008)'
_diffrn_ambient_temperature 293(2)
_diffrn_measured_fraction_theta_full 0.991
_diffrn_measured_fraction_theta_max 0.991
_diffrn_measurement_device_type 'Rigaku RAXIS-RAPID'
_diffrn_measurement_method '\w scan'
_diffrn_radiation_monochromator graphite
_diffrn_radiation_source 'fine-focus sealed tube'
_diffrn_radiation_type MoK\a
_diffrn_radiation_wavelength 0.71073
_diffrn_reflns_av_R_equivalents 0.0242
_diffrn_reflns_av_sigmaI/netI 0.0394
_diffrn_reflns_limit_h_max 7
_diffrn_reflns_limit_h_min -7
_diffrn_reflns_limit_k_max 8
_diffrn_reflns_limit_k_min -9
_diffrn_reflns_limit_l_max 20
_diffrn_reflns_limit_l_min -20
_diffrn_reflns_number 6577
_diffrn_reflns_theta_full 27.48
_diffrn_reflns_theta_max 27.48
_diffrn_reflns_theta_min 3.05
_diffrn_standards_decay_% 0
_diffrn_standards_interval_count 0
_diffrn_standards_interval_time 0
_diffrn_standards_number 0
_exptl_absorpt_coefficient_mu 1.784
_exptl_absorpt_correction_T_max 0.6907
_exptl_absorpt_correction_T_min 0.6397
_exptl_absorpt_correction_type multi-scan
_exptl_absorpt_process_details 'ABSCOR (Higashi, 1995)'
_exptl_crystal_colour colorless
_exptl_crystal_density_diffrn 1.702
_exptl_crystal_density_method 'not measured'
_exptl_crystal_description block
_exptl_crystal_F_000 368
_exptl_crystal_size_max 0.28
_exptl_crystal_size_mid 0.25
_exptl_crystal_size_min 0.22
_refine_diff_density_max 0.407
_refine_diff_density_min -0.278
_refine_diff_density_rms 0.062
_refine_ls_abs_structure_details 'Flack H D (1983), Acta Cryst. A39, 876-881'
_refine_ls_abs_structure_Flack 0.020(10)
_refine_ls_extinction_method none
_refine_ls_goodness_of_fit_ref 1.088
_refine_ls_hydrogen_treatment mixed
_refine_ls_matrix_type full
_refine_ls_number_parameters 200
_refine_ls_number_reflns 2802
_refine_ls_number_restraints 1
_refine_ls_restrained_S_all 1.087
_refine_ls_R_factor_all 0.0274
_refine_ls_R_factor_gt 0.0254
_refine_ls_shift/su_max 0.000
_refine_ls_shift/su_mean 0.000
_refine_ls_structure_factor_coef Fsqd
_refine_ls_weighting_details 'calc w=1/[\s^2^(Fo^2^)+(0.0233P)^2^+0.0754P] where P=(Fo^2^+2Fc^2^)/3'
_refine_ls_weighting_scheme calc
_refine_ls_wR_factor_gt 0.0567
_refine_ls_wR_factor_ref 0.0575
_reflns_number_gt 2666
_reflns_number_total 2802
_reflns_threshold_expression >2sigma(I)
_cod_data_source_file c7ra00337d2.cif
_cod_data_source_block 3-209
_cod_original_sg_symbol_H-M 'P 21'
_cod_database_code 7227945

loop_
_symmetry_equiv_pos_as_xyz
'x, y, z'
'-x, y+1/2, -z'

loop_
_atom_site_label
_atom_site_type_symbol
_atom_site_fract_x
_atom_site_fract_y
_atom_site_fract_z
_atom_site_U_iso_or_equiv
_atom_site_adp_type
_atom_site_occupancy
_atom_site_symmetry_multiplicity
_atom_site_calc_flag
_atom_site_refinement_flags
C1 C 0.3263(3) 0.7496(3) 0.54705(13) 0.0223(4) Uani 1 1 d .
C2 C 0.4035(4) 0.7131(3) 0.63353(14) 0.0258(5) Uani 1 1 d .
H2 H 0.5438 0.6635 0.6483 0.031 Uiso 1 1 calc R
C3 C 0.2689(4) 0.7517(3) 0.69461(14) 0.0279(5) Uani 1 1 d .
C4 C 0.0559(4) 0.8260(4) 0.67495(15) 0.0316(5) Uani 1 1 d .
H4 H -0.0319 0.8507 0.7181 0.038 Uiso 1 1 calc R
C5 C -0.0215(4) 0.8619(4) 0.59234(15) 0.0300(5) Uani 1 1 d .
H5 H -0.1622 0.9120 0.5792 0.036 Uiso 1 1 calc R
C6 C 0.1103(4) 0.8234(3) 0.52659(13) 0.0227(4) Uani 1 1 d .
C7 C 0.0295(4) 0.8549(3) 0.44025(14) 0.0252(5) Uani 1 1 d .
H7 H -0.1145 0.8978 0.4263 0.030 Uiso 1 1 calc R
C8 C 0.1611(4) 0.8227(3) 0.37744(14) 0.0261(5) Uani 1 1 d .
C9 C 0.3803(4) 0.7554(4) 0.39789(15) 0.0299(5) Uani 1 1 d .
H9 H 0.4716 0.7385 0.3552 0.036 Uiso 1 1 calc R
C10 C 0.4566(3) 0.7157(4) 0.47986(15) 0.0281(5) Uani 1 1 d .
H10 H 0.5974 0.6652 0.4922 0.034 Uiso 1 1 calc R
C11 C 0.0677(4) 0.8649(4) 0.28758(15) 0.0339(6) Uani 1 1 d .
C12 C 0.3606(4) 0.8550(4) 0.83837(15) 0.0294(5) Uani 1 1 d .
H12 H 0.2901 0.9630 0.8110 0.035 Uiso 1 1 calc R
C13 C 0.2399(4) 0.8023(3) 0.91407(15) 0.0291(5) Uani 1 1 d .
C14 C 0.6042(5) 0.8936(5) 0.8647(2) 0.0567(10) Uani 1 1 d .
H14A H 0.6761 0.7854 0.8877 0.085 Uiso 1 1 calc R
H14B H 0.6183 0.9874 0.9071 0.085 Uiso 1 1 calc R
H14C H 0.6728 0.9325 0.8160 0.085 Uiso 1 1 calc R
O1 O 0.3426(3) 0.7062(2) 0.77864(10) 0.0351(4) Uani 1 1 d .
O2 O 0.1645(4) 0.6452(3) 0.92023(15) 0.0424(5) Uani 1 1 d .
O3 O 0.2244(3) 0.9202(3) 0.96909(10) 0.0396(4) Uani 1 1 d .
O4 O -0.1380(3) 0.8456(3) 0.26772(11) 0.0394(4) Uani 1 1 d .
O5 O 0.1871(3) 0.9309(6) 0.23727(11) 0.0599(5) Uani 1 1 d .
O6 O 0.5303(3) 0.3660(3) 0.87313(12) 0.0440(5) Uani 1 1 d .
H61 H 0.5892 0.4001 0.9219 0.066 Uiso 1 1 d R
H62 H 0.6189 0.3840 0.8360 0.066 Uiso 1 1 d R
O7 O 0.0968(4) 0.2672(3) 0.92958(14) 0.0465(6) Uani 1 1 d .
H71 H 0.0067 0.2973 0.9646 0.070 Uiso 1 1 d R
H72 H 0.1470 0.1602 0.9378 0.070 Uiso 1 1 d R
Zn1 Zn 0.21384(3) 0.43869(4) 0.846270(13) 0.02647(8) Uani 1 1 d .

loop_
_atom_site_aniso_label
_atom_site_aniso_U_11
_atom_site_aniso_U_22
_atom_site_aniso_U_33
_atom_site_aniso_U_23
_atom_site_aniso_U_13
_atom_site_aniso_U_12
C1 0.0237(10) 0.0250(11) 0.0182(11) 0.0006(8) 0.0030(7) -0.0001(9)
C2 0.0273(10) 0.0284(12) 0.0209(11) 0.0021(9) -0.0004(8) 0.0046(10)
C3 0.0429(12) 0.0266(12) 0.0140(11) 0.0019(8) 0.0022(8) 0.0037(11)
C4 0.0342(12) 0.0402(15) 0.0223(12) -0.0010(10) 0.0115(9) 0.0066(11)
C5 0.0289(10) 0.0380(13) 0.0238(12) -0.0013(9) 0.0055(8) 0.0080(10)
C6 0.0266(10) 0.0246(11) 0.0174(11) 0.0010(8) 0.0037(8) -0.0007(9)
C7 0.0251(10) 0.0288(12) 0.0212(12) 0.0031(9) 0.0004(8) 0.0031(10)
C8 0.0292(10) 0.0312(13) 0.0175(11) 0.0036(9) 0.0015(8) -0.0047(10)
C9 0.0280(11) 0.0411(14) 0.0220(12) -0.0021(10) 0.0086(8) -0.0009(11)
C10 0.0230(11) 0.0359(14) 0.0262(14) -0.0016(10) 0.0055(8) 0.0016(11)
C11 0.0465(13) 0.0379(14) 0.0172(11) 0.0012(9) 0.0036(9) -0.0020(11)
C12 0.0403(12) 0.0303(12) 0.0176(11) -0.0010(9) 0.0037(9) 0.0018(11)
C13 0.0367(12) 0.0286(13) 0.0219(12) 0.0005(9) 0.0033(9) 0.0049(11)
C14 0.0462(15) 0.064(3) 0.061(2) -0.0144(15) 0.0125(13) -0.0165(16)
O1 0.0607(11) 0.0293(9) 0.0144(8) 0.0008(6) 0.0005(7) 0.0074(9)
O2 0.0605(13) 0.0322(10) 0.0394(12) -0.0048(8) 0.0274(10) -0.0066(10)
O3 0.0672(10) 0.0275(10) 0.0261(8) -0.0053(9) 0.0149(7) 0.0037(12)
O4 0.0433(9) 0.0533(12) 0.0200(9) 0.0059(8) -0.0033(7) 0.0063(9)
O5 0.0654(11) 0.0895(16) 0.0264(9) 0.0153(16) 0.0122(8) -0.0115(19)
O6 0.0342(8) 0.0684(14) 0.0293(10) 0.0071(8) 0.0027(7) 0.0098(9)
O7 0.0637(14) 0.0362(12) 0.0455(13) 0.0124(9) 0.0314(10) 0.0120(11)
Zn1 0.03331(12) 0.03012(13) 0.01574(11) -0.00207(13) 0.00171(7) 0.00146(16)

loop_
_atom_type_symbol
_atom_type_description
_atom_type_scat_dispersion_real
_atom_type_scat_dispersion_imag
_atom_type_scat_source
C C 0.0033 0.0016 'International Tables Vol C Tables 4.2.6.8 and 6.1.1.4'
H H 0.0000 0.0000 'International Tables Vol C Tables 4.2.6.8 and 6.1.1.4'
O O 0.0106 0.0060 'International Tables Vol C Tables 4.2.6.8 and 6.1.1.4'
Zn Zn 0.2839 1.4301 'International Tables Vol C Tables 4.2.6.8 and 6.1.1.4'

loop_
_geom_angle_atom_site_label_1
_geom_angle_atom_site_label_2
_geom_angle_atom_site_label_3
_geom_angle
_geom_angle_site_symmetry_1
_geom_angle_site_symmetry_3
C10 C1 C6 118.34(19) . .
C10 C1 C2 122.6(2) . .
C6 C1 C2 119.03(19) . .
C3 C2 C1 119.1(2) . .
C3 C2 H2 120.5 . .
C1 C2 H2 120.5 . .
C2 C3 O1 118.3(2) . .
C2 C3 C4 122.2(2) . .
O1 C3 C4 119.4(2) . .
C5 C4 C3 119.7(2) . .
C5 C4 H4 120.2 . .
C3 C4 H4 120.2 . .
C4 C5 C6 120.4(2) . .
C4 C5 H5 119.8 . .
C6 C5 H5 119.8 . .
C5 C6 C7 121.1(2) . .
C5 C6 C1 119.6(2) . .
C7 C6 C1 119.34(19) . .
C8 C7 C6 120.5(2) . .
C8 C7 H7 119.7 . .
C6 C7 H7 119.7 . .
C7 C8 C9 120.3(2) . .
C7 C8 C11 117.8(2) . .
C9 C8 C11 121.9(2) . .
C10 C9 C8 120.0(2) . .
C10 C9 H9 120.0 . .
C8 C9 H9 120.0 . .
C9 C10 C1 121.4(2) . .
C9 C10 H10 119.3 . .
C1 C10 H10 119.3 . .
O5 C11 O4 121.3(2) . .
O5 C11 C8 120.5(2) . .
O4 C11 C8 117.9(2) . .
O1 C12 C14 108.7(2) . .
O1 C12 C13 108.3(2) . .
C14 C12 C13 111.8(2) . .
O1 C12 H12 109.3 . .
C14 C12 H12 109.3 . .
C13 C12 H12 109.3 . .
O3 C13 O2 122.3(2) . .
O3 C13 C12 117.1(2) . .
O2 C13 C12 120.6(2) . .
C12 C14 H14A 109.5 . .
C12 C14 H14B 109.5 . .
H14A C14 H14B 109.5 . .
C12 C14 H14C 109.5 . .
H14A C14 H14C 109.5 . .
H14B C14 H14C 109.5 . .
C3 O1 C12 115.68(19) . .
C3 O1 Zn1 122.35(15) . .
C12 O1 Zn1 109.50(13) . .
C13 O2 Zn1 126.03(17) . .
C11 O4 Zn1 108.36(16) . 2_556
Zn1 O6 H61 114.1 . .
Zn1 O6 H62 118.7 . .
H61 O6 H62 110.4 . .
Zn1 O7 H71 124.3 . .
Zn1 O7 H72 122.4 . .
H71 O7 H72 112.8 . .
O4 Zn1 O2 142.59(10) 2_546 .
O4 Zn1 O6 102.92(8) 2_546 .
O2 Zn1 O6 106.87(10) . .
O4 Zn1 O7 108.91(10) 2_546 .
O2 Zn1 O7 90.40(9) . .
O6 Zn1 O7 95.41(9) . .
O4 Zn1 O1 86.01(7) 2_546 .
O2 Zn1 O1 73.17(8) . .
O6 Zn1 O1 87.83(7) . .
O7 Zn1 O1 163.47(8) . .

loop_
_geom_bond_atom_site_label_1
_geom_bond_atom_site_label_2
_geom_bond_distance
_geom_bond_site_symmetry_2
C1 C10 1.417(3) .
C1 C6 1.419(3) .
C1 C2 1.420(3) .
C2 C3 1.364(3) .
C2 H2 0.9300 .
C3 O1 1.394(3) .
C3 C4 1.403(3) .
C4 C5 1.363(3) .
C4 H4 0.9300 .
C5 C6 1.411(3) .
C5 H5 0.9300 .
C6 C7 1.416(3) .
C7 C8 1.364(3) .
C7 H7 0.9300 .
C8 C9 1.419(3) .
C8 C11 1.501(3) .
C9 C10 1.358(3) .
C9 H9 0.9300 .
C10 H10 0.9300 .
C11 O5 1.235(3) .
C11 O4 1.257(3) .
C12 O1 1.444(3) .
C12 C14 1.514(4) .
C12 C13 1.524(3) .
C12 H12 0.9800 .
C13 O3 1.241(3) .
C13 O2 1.252(3) .
C14 H14A 0.9600 .
C14 H14B 0.9600 .
C14 H14C 0.9600 .
O1 Zn1 2.4146(18) .
O2 Zn1 1.964(2) .
O4 Zn1 1.9354(18) 2_556
O6 Zn1 1.9884(18) .
O6 H61 0.8499 .
O6 H62 0.8500 .
O7 Zn1 2.013(2) .
O7 H71 0.8499 .
O7 H72 0.8500 .
Zn1 O4 1.9354(18) 2_546

loop_
_geom_hbond_atom_site_label_D
_geom_hbond_atom_site_label_H
_geom_hbond_atom_site_label_A
_geom_hbond_distance_DH
_geom_hbond_distance_HA
_geom_hbond_distance_DA
_geom_hbond_angle_DHA
_geom_hbond_site_symmetry_A
O6 H61 O3 0.85 1.96 2.784(3) 164.3 2_647
O6 H62 O5 0.85 1.78 2.626(3) 176.6 2_646
O7 H71 O3 0.85 2.05 2.888(3) 166.8 2_547
O7 H71 O2 0.85 2.47 3.135(3) 135.9 2_547
O7 H72 O3 0.85 1.88 2.723(3) 170.6 1_545
